data_4076457
loop_
_publ_author_name
'Pichaandi, Kothanda Rama'
'Fanwick, Phillip E.'
'Abu-Omar, Mahdi M.'

_publ_section_title
;
 Trioxorhena(VII)carborane Anion and Its Methyl-Substituted Analogue:
 Synthesis, Structure, DFT, and Catalytic Studies
;
_journal_issue 5
_journal_name_full Organometallics
_journal_page_first 1888
_journal_paper_doi 10.1021/om201222r
_journal_volume 31
_journal_year 2012
_chemical_formula_moiety 'C4 H15 B9 O3 Re1,C16 H36 N1'
_chemical_formula_sum 'C20 H51 B9 N O3 Re'
_chemical_formula_weight 637.13
_space_group_IT_number 14
_symmetry_cell_setting monoclinic
_symmetry_space_group_name_Hall '-P 2yn'
_symmetry_space_group_name_H-M 'P 1 21/n 1'
_atom_type_scat_source 'International Tables for Crystallography (Vol C)'
_cell_angle_alpha 90.00
_cell_angle_beta 95.052(5)
_cell_angle_gamma 90.00
_cell_formula_units_Z 4
_cell_length_a 14.3733(10)
_cell_length_b 11.3361(7)
_cell_length_c 19.5318(14)
_cell_measurement_reflns_used 4660
_cell_measurement_temperature 293(2)
_cell_measurement_theta_max 63
_cell_measurement_theta_min 2
_cell_volume 3170.1(4)
_computing_cell_refinement 'DENZO/SCALEPACK (Otwinowski & Minor, 1996)'
_computing_data_collection 'CrystalClear(Rigaku, 2001)'
_computing_data_reduction 'DENZO/SCALEPACK (Otwinowski & Minor, 1996)'
_computing_molecular_graphics
;
    ORTEP (Johnson, 1976)
    PLATON (Spek, 2003)
;
_computing_publication_material 'SHELX97(Sheldrick, 2008) and local programs'
_computing_structure_refinement 'SHELX97 (Sheldrick, 2008)'
_computing_structure_solution
;
 PATTY (DIRDIF, Beurskins, 2008)
;
_diffrn_ambient_temperature 293(2)
_diffrn_measured_fraction_theta_full 0.9690
_diffrn_measured_fraction_theta_max 0.9690
_diffrn_measurement_details
;
Data were collected on a Rigaku Rapid which has a quarter 
chi circle and a 200 degree curved image plate at a fixed 
distance of 127.4mm.  Strategy was optimized using the 
CrystalClear software.  The completeness is the best 
that can be obtained with this geometry. The missing data are not cusp 
data but mostly high angle data.
Also the use of HKL2000/SCALEPACK lowers the number 
of observed data as inconsistent equivalents are removed 
from the data set and not included in the collected total
;
_diffrn_measurement_device_type Rigaku_Rapid_II
_diffrn_measurement_method \w
_diffrn_radiation_monochromator 'confocal optics'
_diffrn_radiation_type CU-K\a
_diffrn_radiation_wavelength 1.54184
_diffrn_reflns_av_R_equivalents 0.0750
_diffrn_reflns_av_sigmaI/netI 0.0251
_diffrn_reflns_limit_h_max 16
_diffrn_reflns_limit_h_min 0
_diffrn_reflns_limit_k_max 13
_diffrn_reflns_limit_k_min 0
_diffrn_reflns_limit_l_max 20
_diffrn_reflns_limit_l_min -21
_diffrn_reflns_number 23105
_diffrn_reflns_theta_full 56.0
_diffrn_reflns_theta_max 63.38
_diffrn_reflns_theta_min 2.27
_diffrn_standards_number 0
_exptl_absorpt_coefficient_mu 7.633
_exptl_absorpt_correction_T_max 0.7953
_exptl_absorpt_correction_T_min 0.6071
_exptl_absorpt_correction_type multi-scan
_exptl_absorpt_process_details 'SCALEPACK (Otwinowski & Minor, 1997)'
_exptl_crystal_colour orange
_exptl_crystal_density_diffrn 1.335
_exptl_crystal_density_method 'not measured'
_exptl_crystal_description needle
_exptl_crystal_F_000 1288
_exptl_crystal_size_max 0.20
_exptl_crystal_size_mid 0.10
_exptl_crystal_size_min 0.03
_refine_diff_density_max 1.27
_refine_diff_density_min -0.42
_refine_ls_d_res_high 0.93
_refine_ls_extinction_method none
_refine_ls_goodness_of_fit_ref 1.058
_refine_ls_hydrogen_treatment mixed
_refine_ls_matrix_type full
_refine_ls_number_parameters 347
_refine_ls_number_reflns 3998
_refine_ls_number_restraints 2
_refine_ls_R_factor_all 0.078
_refine_ls_R_factor_gt 0.063
_refine_ls_shift/su_max 0.001
_refine_ls_structure_factor_coef Fsqd
_refine_ls_weighting_details 'w=1/[\s^2^(Fo^2^)+(0.1396P)^2^+1.2112P] where P=(Fo^2^+2Fc^2^)/3'
_refine_ls_weighting_scheme calc
_refine_ls_wR_factor_gt 0.194
_refine_ls_wR_factor_ref 0.213
_reflns_number_gt 2874
_reflns_number_total 3998
_reflns_threshold_expression >2.0\s(I)
_cod_data_source_file om201222r_si_004.cif
_cod_data_source_block RAM111
_cod_depositor_comments
;
The following automatic conversions were performed:

'_refine_ls_weighting_scheme' value 'calc ' changed to 'calc'
according to /home/saulius/struct/CIF-dictionaries/cif_core.dic
dictionary named 'cif_core.dic' version 2.4.1 from 2010-06-29.

Automatic conversion script
Id: cif_fix_values 1715 2011-07-08 13:25:40Z adriana 

The following automatic conversions were performed:

data name '_iucr_refine_instruction_details' was replaced with
'_iucr_refine_instructions_details' as specified in the replacement
file 'data/replacement-values/replacement_tags.lst'.

Automatic conversion script
Id: cif_correct_tags 9268 2022-04-12 08:56:07Z antanas 
;
_cod_original_formula_sum 'C20 H51 B9 N1 O3 Re1'
_cod_database_code 4076457

loop_
_symmetry_equiv_pos_as_xyz
'x, y, z'
'-x+1/2, y+1/2, -z+1/2'
'-x, -y, -z'
'x-1/2, -y-1/2, z-1/2'

loop_
_atom_site_label
_atom_site_fract_x
_atom_site_fract_y
_atom_site_fract_z
_atom_site_U_iso_or_equiv
_atom_site_adp_type
_atom_site_occupancy
_atom_site_symmetry_multiplicity
_atom_site_calc_flag
_atom_site_refinement_flags
Re1 0.10280(3) 0.19441(5) 0.28478(3) 0.1476(4) Uani 1 1 d .
O1 0.0731(6) 0.1801(7) 0.1982(4) 0.171(3) Uani 1 1 d .
O2 0.1918(7) 0.2963(8) 0.2922(6) 0.194(4) Uani 1 1 d .
O3 0.1454(8) 0.0616(9) 0.3117(6) 0.221(4) Uani 1 1 d .
N1 0.8585(6) 0.2698(7) 0.6290(4) 0.124(2) Uani 1 1 d .
C1 -0.0907(8) 0.3243(9) 0.2478(6) 0.130(3) Uani 1 1 d .
C2 -0.1164(7) 0.1948(8) 0.2533(5) 0.129(3) Uani 1 1 d .
C3 -0.0873(11) 0.3794(15) 0.1745(6) 0.190(5) Uani 1 1 d .
C4 -0.1464(9) 0.1268(13) 0.1887(5) 0.171(4) Uani 1 1 d .
C11 0.9458(9) 0.3020(9) 0.5970(6) 0.144(3) Uani 1 1 d .
C12 1.0163(10) 0.2120(10) 0.5934(6) 0.154(4) Uani 1 1 d .
C13 1.1038(8) 0.2513(14) 0.5659(6) 0.160(4) Uani 1 1 d .
C14 1.1695(10) 0.1606(13) 0.5505(7) 0.181(4) Uani 1 1 d .
C21 0.8070(12) 0.1762(10) 0.5854(8) 0.169(5) Uani 1 1 d .
C22 0.7078(9) 0.1442(13) 0.6045(8) 0.180(4) Uani 1 1 d .
C23 0.6651(12) 0.0433(18) 0.5632(10) 0.246(9) Uani 1 1 d D
C24 0.626(2) 0.082(3) 0.4948(14) 0.39(2) Uani 1 1 d D
C31 0.7946(8) 0.3827(10) 0.6328(6) 0.146(3) Uani 1 1 d .
C32 0.7609(9) 0.4320(12) 0.5660(6) 0.167(4) Uani 1 1 d .
C33 0.6921(13) 0.5298(15) 0.5718(8) 0.207(6) Uani 1 1 d .
C34 0.6508(16) 0.5738(18) 0.5067(10) 0.272(10) Uani 1 1 d .
C41 0.8798(10) 0.2231(10) 0.7021(6) 0.148(4) Uani 1 1 d .
C42 0.9396(13) 0.2928(15) 0.7517(6) 0.201(7) Uani 1 1 d .
C43 0.9497(17) 0.233(2) 0.8190(10) 0.235(8) Uani 1 1 d D
C44 1.0344(19) 0.249(4) 0.8643(19) 0.51(4) Uani 1 1 d D
B3 -0.0601(9) 0.1318(11) 0.3190(6) 0.131(3) Uani 1 1 d .
B4 0.0112(10) 0.2433(11) 0.3617(6) 0.130(3) Uani 1 1 d .
B5 -0.0058(8) 0.3664(10) 0.3064(5) 0.124(3) Uani 1 1 d .
B6 -0.1957(12) 0.2993(14) 0.2748(10) 0.161(5) Uani 1 1 d .
B7 -0.1788(11) 0.1754(16) 0.3236(7) 0.166(6) Uani 1 1 d .
B8 -0.0923(12) 0.2044(13) 0.3926(7) 0.157(5) Uani 1 1 d .
B9 -0.0613(10) 0.3573(12) 0.3834(7) 0.146(4) Uani 1 1 d .
B10 -0.1265(10) 0.4120(13) 0.3133(8) 0.155(4) Uani 1 1 d .
B11 -0.1770(12) 0.3156(15) 0.3623(9) 0.167(6) Uani 1 1 d .
H3 -0.041(8) 0.048(11) 0.321(5) 0.18(4) Uiso 1 1 d .
H4 0.061(8) 0.224(8) 0.393(5) 0.15(3) Uiso 1 1 d .
H5 0.044(5) 0.449(6) 0.280(3) 0.12(2) Uiso 1 1 d .
H6 -0.233(7) 0.332(7) 0.237(5) 0.13(3) Uiso 1 1 d .
H7 -0.240(8) 0.120(9) 0.325(5) 0.16(3) Uiso 1 1 d .
H8 -0.096(9) 0.190(8) 0.448(7) 0.17(4) Uiso 1 1 d .
H9 -0.042(12) 0.375(16) 0.439(8) 0.26(7) Uiso 1 1 d .
H10 -0.128(5) 0.528(7) 0.300(3) 0.12(2) Uiso 1 1 d .
H11 -0.261(7) 0.339(8) 0.403(5) 0.15(3) Uiso 1 1 d .
H3A -0.0447 0.4448 0.1769 0.286 Uiso 1 1 calc R
H3B -0.1485 0.4062 0.1579 0.286 Uiso 1 1 calc R
H3C -0.0666 0.3208 0.1437 0.286 Uiso 1 1 calc R
H4A -0.0925 0.0940 0.1701 0.257 Uiso 1 1 calc R
H4B -0.1780 0.1789 0.1556 0.257 Uiso 1 1 calc R
H4C -0.1879 0.0643 0.1994 0.257 Uiso 1 1 calc R
H11A 0.9281 0.3293 0.5506 0.173 Uiso 1 1 calc R
H11B 0.9742 0.3683 0.6224 0.173 Uiso 1 1 calc R
H12A 0.9901 0.1481 0.5648 0.185 Uiso 1 1 calc R
H12B 1.0315 0.1805 0.6392 0.185 Uiso 1 1 calc R
H13A 1.0873 0.2958 0.5242 0.192 Uiso 1 1 calc R
H13B 1.1353 0.3051 0.5989 0.192 Uiso 1 1 calc R
H14A 1.2266 0.1966 0.5391 0.272 Uiso 1 1 calc R
H14B 1.1435 0.1143 0.5123 0.272 Uiso 1 1 calc R
H14C 1.1821 0.1106 0.5899 0.272 Uiso 1 1 calc R
H21A 0.8445 0.1049 0.5880 0.203 Uiso 1 1 calc R
H21B 0.8022 0.2025 0.5380 0.203 Uiso 1 1 calc R
H22A 0.7109 0.1240 0.6529 0.216 Uiso 1 1 calc R
H22B 0.6678 0.2128 0.5973 0.216 Uiso 1 1 calc R
H23A 0.7123 -0.0164 0.5581 0.296 Uiso 1 1 calc R
H23B 0.6162 0.0081 0.5876 0.296 Uiso 1 1 calc R
H24A 0.6378 0.1647 0.4893 0.591 Uiso 1 1 calc R
H24B 0.5595 0.0686 0.4904 0.591 Uiso 1 1 calc R
H24C 0.6540 0.0382 0.4601 0.591 Uiso 1 1 calc R
H31A 0.7411 0.3623 0.6574 0.175 Uiso 1 1 calc R
H31B 0.8296 0.4431 0.6591 0.175 Uiso 1 1 calc R
H32A 0.7317 0.3698 0.5375 0.200 Uiso 1 1 calc R
H32B 0.8137 0.4615 0.5434 0.200 Uiso 1 1 calc R
H33A 0.6426 0.5020 0.5984 0.249 Uiso 1 1 calc R
H33B 0.7233 0.5945 0.5969 0.249 Uiso 1 1 calc R
H34A 0.6937 0.5632 0.4723 0.408 Uiso 1 1 calc R
H34B 0.6369 0.6562 0.5109 0.408 Uiso 1 1 calc R
H34C 0.5942 0.5313 0.4937 0.408 Uiso 1 1 calc R
H41A 0.8207 0.2111 0.7214 0.178 Uiso 1 1 calc R
H41B 0.9086 0.1461 0.6987 0.178 Uiso 1 1 calc R
H42A 0.9123 0.3702 0.7566 0.242 Uiso 1 1 calc R
H42B 1.0006 0.3029 0.7349 0.242 Uiso 1 1 calc R
H43A 0.8978 0.2582 0.8441 0.282 Uiso 1 1 calc R
H43B 0.9423 0.1494 0.8107 0.282 Uiso 1 1 calc R
H44A 1.0248 0.2206 0.9093 0.763 Uiso 1 1 calc R
H44B 1.0500 0.3318 0.8669 0.763 Uiso 1 1 calc R
H44C 1.0846 0.2066 0.8465 0.763 Uiso 1 1 calc R

loop_
_atom_site_aniso_label
_atom_site_aniso_U_11
_atom_site_aniso_U_22
_atom_site_aniso_U_33
_atom_site_aniso_U_12
_atom_site_aniso_U_13
_atom_site_aniso_U_23
Re1 0.1335(5) 0.1484(6) 0.1655(6) 0.0014(3) 0.0391(4) -0.0139(3)
O1 0.157(6) 0.209(7) 0.156(6) -0.023(4) 0.059(5) -0.047(5)
O2 0.173(8) 0.207(9) 0.212(9) -0.023(5) 0.064(7) -0.019(6)
O3 0.202(8) 0.177(7) 0.285(11) 0.070(7) 0.034(7) -0.013(7)
N1 0.148(6) 0.116(5) 0.111(5) -0.018(5) 0.028(4) -0.001(4)
C1 0.135(7) 0.138(8) 0.119(6) -0.001(5) 0.023(5) 0.012(5)
C2 0.125(7) 0.145(8) 0.121(7) -0.025(5) 0.028(5) -0.004(5)
C3 0.209(13) 0.238(15) 0.123(8) -0.003(11) 0.010(7) 0.047(9)
C4 0.168(9) 0.218(12) 0.129(7) -0.046(9) 0.018(7) -0.040(8)
C11 0.153(9) 0.156(9) 0.128(7) 0.009(7) 0.040(6) 0.003(5)
C12 0.171(10) 0.164(9) 0.132(7) 0.008(8) 0.034(7) 0.002(6)
C13 0.124(7) 0.205(10) 0.153(8) 0.019(8) 0.030(6) 0.036(8)
C14 0.153(10) 0.205(11) 0.186(11) 0.021(9) 0.017(8) -0.009(9)
C21 0.192(13) 0.147(9) 0.174(11) -0.009(8) 0.045(9) -0.023(7)
C22 0.142(9) 0.176(9) 0.225(13) -0.016(8) 0.030(9) -0.031(10)
C23 0.203(15) 0.29(2) 0.250(18) -0.054(14) 0.027(13) -0.114(18)
C24 0.39(4) 0.46(5) 0.31(3) -0.04(3) -0.07(3) -0.12(3)
C31 0.158(8) 0.139(8) 0.146(8) -0.009(7) 0.040(6) -0.013(6)
C32 0.187(10) 0.166(9) 0.155(9) 0.018(8) 0.047(7) 0.012(7)
C33 0.258(16) 0.188(12) 0.175(11) 0.064(12) 0.016(10) -0.005(9)
C34 0.33(3) 0.244(18) 0.244(18) 0.111(17) 0.043(17) 0.074(14)
C41 0.174(10) 0.124(7) 0.154(10) -0.008(6) 0.051(8) 0.005(6)
C42 0.218(15) 0.27(2) 0.111(8) -0.064(12) 0.001(9) 0.029(9)
C43 0.217(19) 0.30(2) 0.186(15) -0.059(18) 0.009(12) 0.062(15)
C44 0.24(3) 0.82(8) 0.47(6) 0.07(4) 0.05(4) 0.40(6)
B3 0.155(9) 0.097(6) 0.144(9) -0.020(7) 0.036(7) 0.007(6)
B4 0.144(9) 0.131(8) 0.113(7) 0.006(7) 0.005(7) 0.009(6)
B5 0.143(8) 0.108(6) 0.122(7) -0.001(6) 0.019(6) -0.002(6)
B6 0.129(10) 0.185(14) 0.170(13) 0.015(9) 0.021(9) 0.013(11)
B7 0.151(11) 0.226(16) 0.126(9) -0.057(11) 0.048(8) -0.032(9)
B8 0.163(11) 0.204(14) 0.108(8) -0.028(9) 0.040(7) 0.005(7)
B9 0.165(11) 0.137(8) 0.138(9) 0.000(8) 0.025(8) -0.022(7)
B10 0.149(9) 0.141(9) 0.175(11) 0.018(8) 0.010(8) -0.031(8)
B11 0.143(11) 0.218(16) 0.146(10) 0.003(9) 0.048(9) -0.012(9)

loop_
_atom_type_symbol
_atom_type_radius_bond
Re 1.28
O 0.73
N 0.75
C 0.77
B 0.82
H 0.32

loop_
_geom_angle_atom_site_label_1
_geom_angle_atom_site_label_2
_geom_angle_atom_site_label_3
_geom_angle
O3 Re1 O1 105.9(5)
O3 Re1 O2 109.0(6)
O1 Re1 O2 105.4(5)
O3 Re1 B4 103.8(5)
O1 Re1 B4 126.7(5)
O2 Re1 B4 105.3(5)
O3 Re1 B5 146.8(4)
O1 Re1 B5 97.6(4)
O2 Re1 B5 86.2(4)
B4 Re1 B5 43.0(4)
O3 Re1 B3 89.2(5)
O1 Re1 B3 94.4(4)
O2 Re1 B3 147.6(4)
B4 Re1 B3 43.1(5)
B5 Re1 B3 65.6(4)
C11 N1 C21 108.9(9)
C11 N1 C41 111.6(9)
C21 N1 C41 109.3(9)
C11 N1 C31 109.5(7)
C21 N1 C31 109.7(9)
C41 N1 C31 107.9(8)
C2 C1 C3 118.5(10)
C2 C1 B6 65.2(8)
C3 C1 B6 117.3(11)
C2 C1 B5 113.3(8)
C3 C1 B5 115.7(9)
B6 C1 B5 117.4(10)
C2 C1 B10 114.3(9)
C3 C1 B10 118.8(10)
B6 C1 B10 61.9(9)
B5 C1 B10 64.9(7)
C4 C2 C1 119.2(10)
C4 C2 B3 121.5(10)
C1 C2 B3 112.0(8)
C4 C2 B7 118.1(9)
C1 C2 B7 109.1(9)
B3 C2 B7 64.6(8)
C4 C2 B6 114.1(11)
C1 C2 B6 61.5(8)
B3 C2 B6 114.0(10)
B7 C2 B6 59.4(10)
C1 C3 H3A 109.50
C1 C3 H3B 109.50
H3A C3 H3B 109.50
C1 C3 H3C 109.50
H3A C3 H3C 109.50
H3B C3 H3C 109.50
C2 C4 H4A 109.50
C2 C4 H4B 109.50
H4A C4 H4B 109.50
C2 C4 H4C 109.50
H4A C4 H4C 109.50
H4B C4 H4C 109.50
C12 C11 N1 117.8(9)
C12 C11 H11A 107.90
N1 C11 H11A 107.90
C12 C11 H11B 107.90
N1 C11 H11B 107.90
H11A C11 H11B 107.20
C11 C12 C13 115.3(10)
C11 C12 H12A 108.40
C13 C12 H12A 108.40
C11 C12 H12B 108.40
C13 C12 H12B 108.40
H12A C12 H12B 107.50
C14 C13 C12 116.9(13)
C14 C13 H13A 108.10
C12 C13 H13A 108.10
C14 C13 H13B 108.10
C12 C13 H13B 108.10
H13A C13 H13B 107.30
C13 C14 H14A 109.50
C13 C14 H14B 109.50
H14A C14 H14B 109.50
C13 C14 H14C 109.50
H14A C14 H14C 109.50
H14B C14 H14C 109.50
N1 C21 C22 116.4(11)
N1 C21 H21A 108.20
C22 C21 H21A 108.20
N1 C21 H21B 108.20
C22 C21 H21B 108.20
H21A C21 H21B 107.30
C23 C22 C21 113.1(12)
C23 C22 H22A 109.00
C21 C22 H22A 109.00
C23 C22 H22B 109.00
C21 C22 H22B 109.00
H22A C22 H22B 107.80
C24 C23 C22 112(2)
C24 C23 H23A 109.30
C22 C23 H23A 109.30
C24 C23 H23B 109.30
C22 C23 H23B 109.30
H23A C23 H23B 108.00
C23 C24 H24A 109.50
C23 C24 H24B 109.50
H24A C24 H24B 109.50
C23 C24 H24C 109.50
H24A C24 H24C 109.50
H24B C24 H24C 109.50
C32 C31 N1 114.6(9)
C32 C31 H31A 108.60
N1 C31 H31A 108.60
C32 C31 H31B 108.60
N1 C31 H31B 108.60
H31A C31 H31B 107.60
C31 C32 C33 112.6(10)
C31 C32 H32A 109.10
C33 C32 H32A 109.10
C31 C32 H32B 109.10
C33 C32 H32B 109.10
H32A C32 H32B 107.80
C34 C33 C32 114.4(13)
C34 C33 H33A 108.70
C32 C33 H33A 108.70
C34 C33 H33B 108.70
C32 C33 H33B 108.70
H33A C33 H33B 107.60
C33 C34 H34A 109.50
C33 C34 H34B 109.50
H34A C34 H34B 109.50
C33 C34 H34C 109.50
H34A C34 H34C 109.50
H34B C34 H34C 109.50
C42 C41 N1 119.2(9)
C42 C41 H41A 107.50
N1 C41 H41A 107.50
C42 C41 H41B 107.50
N1 C41 H41B 107.50
H41A C41 H41B 107.00
C41 C42 C43 110.5(14)
C41 C42 H42A 109.60
C43 C42 H42A 109.60
C41 C42 H42B 109.60
C43 C42 H42B 109.60
H42A C42 H42B 108.10
C44 C43 C42 120(2)
C44 C43 H43A 107.40
C42 C43 H43A 107.40
C44 C43 H43B 107.40
C42 C43 H43B 107.40
H43A C43 H43B 106.90
C43 C44 H44A 109.50
C43 C44 H44B 109.50
H44A C44 H44B 109.50
C43 C44 H44C 109.50
H44A C44 H44C 109.50
H44B C44 H44C 109.50
C2 B3 B8 107.0(10)
C2 B3 B7 60.3(8)
B8 B3 B7 60.4(9)
C2 B3 B4 106.5(8)
B8 B3 B4 57.8(7)
B7 B3 B4 107.0(9)
C2 B3 Re1 94.3(6)
B8 B3 Re1 113.2(7)
B7 B3 Re1 145.8(8)
B4 B3 Re1 55.4(5)
C2 B3 H3 125(6)
B8 B3 H3 121(6)
B7 B3 H3 122(7)
B4 B3 H3 121(6)
Re1 B3 H3 91(7)
B8 B4 B9 63.0(9)
B8 B4 B5 109.9(10)
B9 B4 B5 60.6(7)
B8 B4 B3 60.1(8)
B9 B4 B3 107.9(10)
B5 B4 B3 103.3(9)
B8 B4 Re1 141.5(9)
B9 B4 Re1 141.1(8)
B5 B4 Re1 80.6(6)
B3 B4 Re1 81.5(6)
B8 B4 H4 111(6)
B9 B4 H4 118(6)
B5 B4 H4 131(6)
B3 B4 H4 121(6)
Re1 B4 H4 85(6)
C1 B5 B9 102.1(9)
C1 B5 B4 104.3(8)
B9 B5 B4 58.8(7)
C1 B5 B10 59.3(7)
B9 B5 B10 56.7(8)
B4 B5 B10 105.0(9)
C1 B5 Re1 95.1(6)
B9 B5 Re1 115.1(7)
B4 B5 Re1 56.3(5)
B10 B5 Re1 145.7(7)
C1 B5 H5 109(3)
B9 B5 H5 133(3)
B4 B5 H5 138(3)
B10 B5 H5 113(3)
Re1 B5 H5 97(3)
C1 B6 B7 103.2(11)
C1 B6 B11 103.3(12)
B7 B6 B11 61.9(10)
C1 B6 C2 53.3(6)
B7 B6 C2 60.3(8)
B11 B6 C2 105.6(12)
C1 B6 B10 61.0(8)
B7 B6 B10 108.3(13)
B11 B6 B10 57.3(9)
C2 B6 B10 104.2(10)
C1 B6 H6 99(6)
B7 B6 H6 143(6)
B11 B6 H6 139(6)
C2 B6 H6 115(6)
B10 B6 H6 108(6)
B6 B7 C2 60.4(8)
B6 B7 B11 59.4(10)
C2 B7 B11 103.8(11)
B6 B7 B8 109.1(12)
C2 B7 B8 101.7(10)
B11 B7 B8 61.7(9)
B6 B7 B3 106.8(10)
C2 B7 B3 55.0(7)
B11 B7 B3 107.1(11)
B8 B7 B3 58.9(8)
B6 B7 H7 115(5)
C2 B7 H7 126(5)
B11 B7 H7 119(5)
B8 B7 H7 127(5)
B3 B7 H7 129(5)
B4 B8 B3 62.1(7)
B4 B8 B7 110.6(9)
B3 B8 B7 60.7(8)
B4 B8 B9 59.1(8)
B3 B8 B9 106.5(9)
B7 B8 B9 105.3(11)
B4 B8 B11 106.6(10)
B3 B8 B11 106.1(10)
B7 B8 B11 58.6(10)
B9 B8 B11 57.6(8)
B4 B8 H8 120(7)
B3 B8 H8 141(5)
B7 B8 H8 129(7)
B9 B8 H8 106(5)
B11 B8 H8 110(6)
B10 B9 B4 111.9(9)
B10 B9 B11 57.6(9)
B4 B9 B11 108.8(10)
B10 B9 B5 63.4(8)
B4 B9 B5 60.6(7)
B11 B9 B5 107.9(10)
B10 B9 B8 107.8(10)
B4 B9 B8 57.9(8)
B11 B9 B8 61.6(9)
B5 B9 B8 106.0(8)
B10 B9 H9 142(9)
B4 B9 H9 106(9)
B11 B9 H9 115(9)
B5 B9 H9 137(9)
B8 B9 H9 97(9)
B11 B10 B9 62.3(10)
B11 B10 C1 102.8(10)
B9 B10 C1 101.9(9)
B11 B10 B6 60.4(10)
B9 B10 B6 109.3(12)
C1 B10 B6 57.1(8)
B11 B10 B5 108.8(10)
B9 B10 B5 59.9(7)
C1 B10 B5 55.8(6)
B6 B10 B5 105.6(9)
B11 B10 H10 139(3)
B9 B10 H10 121(3)
C1 B10 H10 115(3)
B6 B10 H10 129(3)
B5 B10 H10 105(3)
B10 B11 B6 62.3(9)
B10 B11 B9 60.1(9)
B6 B11 B9 109.1(11)
B10 B11 B7 109.7(11)
B6 B11 B7 58.6(9)
B9 B11 B7 108.9(11)
B10 B11 B8 109.3(11)
B6 B11 B8 106.9(11)
B9 B11 B8 60.8(8)
B7 B11 B8 59.8(9)
B10 B11 H11 126(4)
B6 B11 H11 119(3)
B9 B11 H11 128(3)
B7 B11 H11 114(4)
B8 B11 H11 119(4)

loop_
_geom_bond_atom_site_label_1
_geom_bond_atom_site_label_2
_geom_bond_distance
Re1 O3 1.692(9)
Re1 O1 1.715(8)
Re1 O2 1.719(10)
Re1 B4 2.156(12)
Re1 B5 2.557(11)
Re1 B3 2.589(12)
N1 C11 1.496(14)
N1 C21 1.512(15)
N1 C41 1.527(15)
N1 C31 1.581(14)
C1 C2 1.519(12)
C1 C3 1.568(16)
C1 B6 1.67(2)
C1 B5 1.668(16)
C1 B10 1.734(17)
C2 C4 1.508(14)
C2 B3 1.621(17)
C2 B7 1.718(16)
C2 B6 1.720(19)
C3 H3A 0.9600
C3 H3B 0.9600
C3 H3C 0.9600
C4 H4A 0.9600
C4 H4B 0.9600
C4 H4C 0.9600
C11 C12 1.445(14)
C11 H11A 0.9700
C11 H11B 0.9700
C12 C13 1.478(17)
C12 H12A 0.9700
C12 H12B 0.9700
C13 C14 1.446(17)
C13 H13A 0.9700
C13 H13B 0.9700
C14 H14A 0.9600
C14 H14B 0.9600
C14 H14C 0.9600
C21 C22 1.55(2)
C21 H21A 0.9700
C21 H21B 0.9700
C22 C23 1.499(19)
C22 H22A 0.9700
C22 H22B 0.9700
C23 C24 1.472(18)
C23 H23A 0.9700
C23 H23B 0.9700
C24 H24A 0.9600
C24 H24B 0.9600
C24 H24C 0.9600
C31 C32 1.461(15)
C31 H31A 0.9700
C31 H31B 0.9700
C32 C33 1.496(17)
C32 H32A 0.9700
C32 H32B 0.9700
C33 C34 1.44(2)
C33 H33A 0.9700
C33 H33B 0.9700
C34 H34A 0.9600
C34 H34B 0.9600
C34 H34C 0.9600
C41 C42 1.467(19)
C41 H41A 0.9700
C41 H41B 0.9700
C42 C43 1.47(2)
C42 H42A 0.9700
C42 H42B 0.9700
C43 C44 1.452(19)
C43 H43A 0.9700
C43 H43B 0.9700
C44 H44A 0.9600
C44 H44B 0.9600
C44 H44C 0.9600
B3 B8 1.754(18)
B3 B7 1.79(2)
B3 B4 1.787(19)
B3 H3 0.99(12)
B4 B8 1.71(2)
B4 B9 1.736(19)
B4 B5 1.768(18)
B4 H4 0.93(11)
B5 B9 1.767(18)
B5 B10 1.826(18)
B5 H5 1.31(7)
B6 B7 1.70(3)
B6 B11 1.72(3)
B6 B10 1.75(2)
B6 H6 0.95(9)
B7 B11 1.76(2)
B7 B8 1.78(2)
B7 H7 1.09(11)
B8 B9 1.80(2)
B8 B11 1.81(2)
B8 H8 1.09(13)
B9 B10 1.71(2)
B9 B11 1.74(2)
B9 H9 1.11(16)
B10 B11 1.66(2)
B10 H10 1.34(8)
B11 H11 1.53(10)

loop_
_geom_torsion_atom_site_label_1
_geom_torsion_atom_site_label_2
_geom_torsion_atom_site_label_3
_geom_torsion_atom_site_label_4
_geom_torsion
C3 C1 C2 C4 -5.7(15)
B6 C1 C2 C4 103.3(12)
B5 C1 C2 C4 -146.1(10)
B10 C1 C2 C4 142.1(10)
C3 C1 C2 B3 144.8(11)
B6 C1 C2 B3 -106.2(11)
B5 C1 C2 B3 4.5(12)
B10 C1 C2 B3 -67.4(11)
C3 C1 C2 B7 -145.6(11)
B6 C1 C2 B7 -36.7(11)
B5 C1 C2 B7 74.0(12)
B10 C1 C2 B7 2.2(13)
C3 C1 C2 B6 -108.9(13)
B5 C1 C2 B6 110.7(11)
B10 C1 C2 B6 38.8(10)
C21 N1 C11 C12 -64.3(13)
C41 N1 C11 C12 56.5(13)
C31 N1 C11 C12 175.8(9)
N1 C11 C12 C13 -175.8(10)
C11 C12 C13 C14 -169.8(11)
C11 N1 C21 C22 -171.5(12)
C41 N1 C21 C22 66.4(15)
C31 N1 C21 C22 -51.7(14)
N1 C21 C22 C23 -174.7(14)
C21 C22 C23 C24 -80(2)
C11 N1 C31 C32 63.7(12)
C21 N1 C31 C32 -55.8(12)
C41 N1 C31 C32 -174.8(10)
N1 C31 C32 C33 173.4(11)
C31 C32 C33 C34 -174.7(17)
C11 N1 C41 C42 52.1(16)
C21 N1 C41 C42 172.6(14)
C31 N1 C41 C42 -68.2(15)
N1 C41 C42 C43 178.9(16)
C41 C42 C43 C44 150(3)
C4 C2 B3 B8 -148.6(10)
C1 C2 B3 B8 61.7(11)
B7 C2 B3 B8 -39.8(9)
B6 C2 B3 B8 -5.7(11)
C4 C2 B3 B7 -108.7(11)
C1 C2 B3 B7 101.5(10)
B6 C2 B3 B7 34.1(10)
C4 C2 B3 B4 150.8(9)
C1 C2 B3 B4 1.0(12)
B7 C2 B3 B4 -100.5(10)
B6 C2 B3 B4 -66.4(11)
C4 C2 B3 Re1 95.6(9)
C1 C2 B3 Re1 -54.1(9)
B7 C2 B3 Re1 -155.6(8)
B6 C2 B3 Re1 -121.5(8)
O3 Re1 B3 C2 -141.6(7)
O1 Re1 B3 C2 -35.7(6)
O2 Re1 B3 C2 92.4(10)
B4 Re1 B3 C2 107.1(9)
B5 Re1 B3 C2 60.7(6)
O3 Re1 B3 B8 107.9(9)
O1 Re1 B3 B8 -146.2(9)
O2 Re1 B3 B8 -18.1(14)
B4 Re1 B3 B8 -3.5(8)
B5 Re1 B3 B8 -49.8(8)
O3 Re1 B3 B7 178.8(14)
O1 Re1 B3 B7 -75.2(14)
O2 Re1 B3 B7 52.9(18)
B4 Re1 B3 B7 67.5(14)
B5 Re1 B3 B7 21.1(13)
O3 Re1 B3 B4 111.3(7)
O1 Re1 B3 B4 -142.7(7)
O2 Re1 B3 B4 -14.6(12)
B5 Re1 B3 B4 -46.4(6)
C2 B3 B4 B8 100.0(11)
B7 B3 B4 B8 36.7(10)
Re1 B3 B4 B8 -176.2(9)
C2 B3 B4 B9 57.4(11)
B8 B3 B4 B9 -42.6(10)
B7 B3 B4 B9 -5.9(12)
Re1 B3 B4 B9 141.2(9)
C2 B3 B4 B5 -5.5(11)
B8 B3 B4 B5 -105.5(10)
B7 B3 B4 B5 -68.8(10)
Re1 B3 B4 B5 78.2(6)
C2 B3 B4 Re1 -83.8(8)
B8 B3 B4 Re1 176.2(9)
B7 B3 B4 Re1 -147.1(8)
O3 Re1 B4 B8 -68.3(16)
O1 Re1 B4 B8 54.1(16)
O2 Re1 B4 B8 177.2(15)
B5 Re1 B4 B8 110.3(17)
B3 Re1 B4 B8 5.2(13)
O3 Re1 B4 B9 178.3(14)
O1 Re1 B4 B9 -59.3(16)
O2 Re1 B4 B9 63.8(15)
B5 Re1 B4 B9 -3.1(11)
B3 Re1 B4 B9 -108.1(16)
O3 Re1 B4 B5 -178.6(7)
O1 Re1 B4 B5 -56.2(8)
O2 Re1 B4 B5 66.9(7)
B3 Re1 B4 B5 -105.1(9)
O3 Re1 B4 B3 -73.6(7)
O1 Re1 B4 B3 48.8(8)
O2 Re1 B4 B3 171.9(7)
B5 Re1 B4 B3 105.1(9)
C2 C1 B5 B9 -68.4(10)
C3 C1 B5 B9 150.1(10)
B6 C1 B5 B9 4.7(12)
B10 C1 B5 B9 38.7(9)
C2 C1 B5 B4 -7.9(11)
C3 C1 B5 B4 -149.4(10)
B6 C1 B5 B4 65.2(11)
B10 C1 B5 B4 99.2(9)
C2 C1 B5 B10 -107.1(10)
C3 C1 B5 B10 111.4(12)
B6 C1 B5 B10 -34.0(10)
C2 C1 B5 Re1 48.6(9)
C3 C1 B5 Re1 -92.9(10)
B6 C1 B5 Re1 121.7(9)
B10 C1 B5 Re1 155.7(8)
B8 B4 B5 C1 -55.0(11)
B9 B4 B5 C1 -95.6(9)
B3 B4 B5 C1 7.7(10)
Re1 B4 B5 C1 86.6(7)
B8 B4 B5 B9 40.6(9)
B3 B4 B5 B9 103.3(10)
Re1 B4 B5 B9 -177.8(8)
B8 B4 B5 B10 6.5(12)
B9 B4 B5 B10 -34.1(9)
B3 B4 B5 B10 69.2(9)
Re1 B4 B5 B10 148.1(7)
B8 B4 B5 Re1 -141.6(10)
B9 B4 B5 Re1 177.8(8)
B3 B4 B5 Re1 -78.9(7)
O3 Re1 B5 C1 -101.4(10)
O1 Re1 B5 C1 33.9(6)
O2 Re1 B5 C1 139.0(7)
B4 Re1 B5 C1 -103.8(9)
B3 Re1 B5 C1 -57.4(6)
O3 Re1 B5 B9 4.5(13)
O1 Re1 B5 B9 139.8(8)
O2 Re1 B5 B9 -115.2(8)
B4 Re1 B5 B9 2.1(8)
B3 Re1 B5 B9 48.5(7)
O3 Re1 B5 B4 2.4(12)
O1 Re1 B5 B4 137.7(7)
O2 Re1 B5 B4 -117.2(7)
B3 Re1 B5 B4 46.4(7)
O3 Re1 B5 B10 -62.5(16)
O1 Re1 B5 B10 72.8(13)
O2 Re1 B5 B10 177.8(14)
B4 Re1 B5 B10 -64.9(13)
B3 Re1 B5 B10 -18.6(12)
C2 C1 B6 B7 35.8(9)
C3 C1 B6 B7 146.4(12)
B5 C1 B6 B7 -68.8(12)
B10 C1 B6 B7 -103.8(13)
C2 C1 B6 B11 99.6(11)
C3 C1 B6 B11 -149.7(12)
B5 C1 B6 B11 -5.0(14)
B10 C1 B6 B11 -40.0(10)
C3 C1 B6 C2 110.6(12)
B5 C1 B6 C2 -104.6(10)
B10 C1 B6 C2 -139.6(10)
C2 C1 B6 B10 139.6(10)
C3 C1 B6 B10 -109.8(12)
B5 C1 B6 B10 35.0(10)
C4 C2 B6 C1 -111.4(10)
B3 C2 B6 C1 103.0(9)
B7 C2 B6 C1 139.0(11)
C4 C2 B6 B7 109.6(11)
C1 C2 B6 B7 -139.0(11)
B3 C2 B6 B7 -36.1(10)
C4 C2 B6 B11 153.4(11)
C1 C2 B6 B11 -95.2(12)
B3 C2 B6 B11 7.8(13)
B7 C2 B6 B11 43.8(11)
C4 C2 B6 B10 -147.2(11)
C1 C2 B6 B10 -35.8(10)
B3 C2 B6 B10 67.2(13)
B7 C2 B6 B10 103.2(13)
C1 B6 B7 C2 -32.7(8)
B11 B6 B7 C2 -130.9(11)
B10 B6 B7 C2 -96.2(11)
C1 B6 B7 B11 98.2(12)
C2 B6 B7 B11 130.9(11)
B10 B6 B7 B11 34.7(10)
C1 B6 B7 B8 60.1(13)
B11 B6 B7 B8 -38.0(11)
C2 B6 B7 B8 92.8(11)
B10 B6 B7 B8 -3.3(14)
C1 B6 B7 B3 -2.0(13)
B11 B6 B7 B3 -100.2(11)
C2 B6 B7 B3 30.6(8)
B10 B6 B7 B3 -65.5(13)
C4 C2 B7 B6 -102.8(13)
C1 C2 B7 B6 37.6(10)
B3 C2 B7 B6 143.5(10)
C4 C2 B7 B11 -144.9(12)
C1 C2 B7 B11 -4.5(14)
B3 C2 B7 B11 101.4(11)
B6 C2 B7 B11 -42.1(11)
C4 C2 B7 B8 151.7(11)
C1 C2 B7 B8 -67.9(13)
B3 C2 B7 B8 38.0(9)
B6 C2 B7 B8 -105.5(12)
C4 C2 B7 B3 113.7(11)
C1 C2 B7 B3 -105.9(10)
B6 C2 B7 B3 -143.5(10)
C2 B3 B7 B6 -32.7(9)
B8 B3 B7 B6 102.5(12)
B4 B3 B7 B6 66.9(12)
Re1 B3 B7 B6 14.2(18)
B8 B3 B7 C2 135.2(10)
B4 B3 B7 C2 99.7(8)
Re1 B3 B7 C2 47.0(13)
C2 B3 B7 B11 -95.2(11)
B8 B3 B7 B11 40.1(9)
B4 B3 B7 B11 4.5(13)
Re1 B3 B7 B11 -48.2(17)
C2 B3 B7 B8 -135.2(10)
B4 B3 B7 B8 -35.6(9)
Re1 B3 B7 B8 -88.3(14)
B9 B4 B8 B3 133.8(10)
B5 B4 B8 B3 94.2(10)
Re1 B4 B8 B3 -6.0(14)
B9 B4 B8 B7 96.0(12)
B5 B4 B8 B7 56.5(13)
B3 B4 B8 B7 -37.7(10)
Re1 B4 B8 B7 -44(2)
B5 B4 B8 B9 -39.5(9)
B3 B4 B8 B9 -133.8(10)
Re1 B4 B8 B9 -139.7(15)
B9 B4 B8 B11 34.0(9)
B5 B4 B8 B11 -5.5(13)
B3 B4 B8 B11 -99.7(11)
Re1 B4 B8 B11 -105.7(15)
C2 B3 B8 B4 -99.1(9)
B7 B3 B8 B4 -138.9(11)
Re1 B3 B8 B4 3.4(8)
C2 B3 B8 B7 39.8(9)
B4 B3 B8 B7 138.9(11)
Re1 B3 B8 B7 142.3(10)
C2 B3 B8 B9 -58.8(12)
B7 B3 B8 B9 -98.6(12)
B4 B3 B8 B9 40.3(9)
Re1 B3 B8 B9 43.7(12)
C2 B3 B8 B11 1.4(11)
B7 B3 B8 B11 -38.4(10)
B4 B3 B8 B11 100.5(10)
Re1 B3 B8 B11 103.9(10)
B6 B7 B8 B4 -60.2(14)
C2 B7 B8 B4 2.2(14)
B11 B7 B8 B4 -97.3(11)
B3 B7 B8 B4 38.3(10)
B6 B7 B8 B3 -98.6(11)
C2 B7 B8 B3 -36.1(8)
B11 B7 B8 B3 -135.6(10)
B6 B7 B8 B9 2.0(14)
C2 B7 B8 B9 64.5(12)
B11 B7 B8 B9 -35.0(9)
B3 B7 B8 B9 100.6(10)
B6 B7 B8 B11 37.1(11)
C2 B7 B8 B11 99.5(11)
B3 B7 B8 B11 135.6(10)
B8 B4 B9 B10 -97.9(11)
B5 B4 B9 B10 38.7(10)
B3 B4 B9 B10 -56.7(12)
Re1 B4 B9 B10 42.2(19)
B8 B4 B9 B11 -36.1(10)
B5 B4 B9 B11 100.4(11)
B3 B4 B9 B11 5.0(13)
Re1 B4 B9 B11 103.9(15)
B8 B4 B9 B5 -136.6(10)
B3 B4 B9 B5 -95.4(9)
Re1 B4 B9 B5 3.5(13)
B5 B4 B9 B8 136.6(10)
B3 B4 B9 B8 41.2(9)
Re1 B4 B9 B8 140.1(16)
C1 B5 B9 B10 -40.0(8)
B4 B5 B9 B10 -139.5(10)
Re1 B5 B9 B10 -141.6(8)
C1 B5 B9 B4 99.5(9)
B10 B5 B9 B4 139.5(10)
Re1 B5 B9 B4 -2.0(8)
C1 B5 B9 B11 -2.4(11)
B4 B5 B9 B11 -101.9(11)
B10 B5 B9 B11 37.6(9)
Re1 B5 B9 B11 -103.9(10)
C1 B5 B9 B8 62.3(11)
B4 B5 B9 B8 -37.3(10)
B10 B5 B9 B8 102.3(11)
Re1 B5 B9 B8 -39.3(11)
B4 B8 B9 B10 105.2(10)
B3 B8 B9 B10 63.4(13)
B7 B8 B9 B10 0.1(13)
B11 B8 B9 B10 -35.4(9)
B3 B8 B9 B4 -41.7(10)
B7 B8 B9 B4 -105.1(10)
B11 B8 B9 B4 -140.6(10)
B4 B8 B9 B11 140.6(10)
B3 B8 B9 B11 98.9(11)
B7 B8 B9 B11 35.5(10)
B4 B8 B9 B5 38.5(9)
B3 B8 B9 B5 -3.2(13)
B7 B8 B9 B5 -66.6(12)
B11 B8 B9 B5 -102.0(11)
B4 B9 B10 B11 98.9(11)
B5 B9 B10 B11 136.5(10)
B8 B9 B10 B11 37.1(9)
B4 B9 B10 C1 0.6(13)
B11 B9 B10 C1 -98.3(11)
B5 B9 B10 C1 38.2(8)
B8 B9 B10 C1 -61.2(11)
B4 B9 B10 B6 59.7(14)
B11 B9 B10 B6 -39.2(10)
B5 B9 B10 B6 97.3(10)
B8 B9 B10 B6 -2.1(13)
B4 B9 B10 B5 -37.6(9)
B11 B9 B10 B5 -136.5(10)
B8 B9 B10 B5 -99.3(10)
C2 C1 B10 B11 1.3(13)
C3 C1 B10 B11 149.0(12)
B6 C1 B10 B11 41.5(11)
B5 C1 B10 B11 -104.2(10)
C2 C1 B10 B9 65.3(12)
C3 C1 B10 B9 -147.1(11)
B6 C1 B10 B9 105.5(12)
B5 C1 B10 B9 -40.3(8)
C2 C1 B10 B6 -40.2(11)
C3 C1 B10 B6 107.5(13)
B5 C1 B10 B6 -145.8(11)
C2 C1 B10 B5 105.6(10)
C3 C1 B10 B5 -106.8(11)
B6 C1 B10 B5 145.8(11)
C1 B6 B10 B11 -132.0(11)
B7 B6 B10 B11 -36.7(11)
C2 B6 B10 B11 -99.6(13)
C1 B6 B10 B9 -91.9(10)
B7 B6 B10 B9 3.4(14)
B11 B6 B10 B9 40.1(11)
C2 B6 B10 B9 -59.5(13)
B7 B6 B10 C1 95.3(11)
B11 B6 B10 C1 132.0(11)
C2 B6 B10 C1 32.4(8)
C1 B6 B10 B5 -28.9(9)
B7 B6 B10 B5 66.4(13)
B11 B6 B10 B5 103.1(11)
C2 B6 B10 B5 3.5(14)
C1 B5 B10 B11 92.9(11)
B9 B5 B10 B11 -40.1(10)
B4 B5 B10 B11 -5.0(12)
Re1 B5 B10 B11 46.3(17)
C1 B5 B10 B9 133.0(9)
B4 B5 B10 B9 35.1(9)
Re1 B5 B10 B9 86.4(13)
B9 B5 B10 C1 -133.0(9)
B4 B5 B10 C1 -97.9(9)
Re1 B5 B10 C1 -46.6(13)
C1 B5 B10 B6 29.4(9)
B9 B5 B10 B6 -103.6(12)
B4 B5 B10 B6 -68.5(12)
Re1 B5 B10 B6 -17.2(18)
B9 B10 B11 B6 -136.7(11)
C1 B10 B11 B6 -39.8(9)
B5 B10 B11 B6 -97.7(10)
C1 B10 B11 B9 96.9(9)
B6 B10 B11 B9 136.7(11)
B5 B10 B11 B9 39.0(9)
B9 B10 B11 B7 -101.0(13)
C1 B10 B11 B7 -4.2(14)
B6 B10 B11 B7 35.7(11)
B5 B10 B11 B7 -62.0(14)
B9 B10 B11 B8 -37.2(10)
C1 B10 B11 B8 59.7(12)
B6 B10 B11 B8 99.5(12)
B5 B10 B11 B8 1.8(14)
C1 B6 B11 B10 41.9(10)
B7 B6 B11 B10 140.0(11)
C2 B6 B11 B10 97.1(11)
C1 B6 B11 B9 2.9(14)
B7 B6 B11 B9 101.0(12)
C2 B6 B11 B9 58.0(13)
B10 B6 B11 B9 -39.0(10)
C1 B6 B11 B7 -98.1(11)
C2 B6 B11 B7 -42.9(10)
B10 B6 B11 B7 -140.0(11)
C1 B6 B11 B8 -61.4(13)
B7 B6 B11 B8 36.7(10)
C2 B6 B11 B8 -6.3(14)
B10 B6 B11 B8 -103.3(11)
B4 B9 B11 B10 -104.6(10)
B5 B9 B11 B10 -40.3(9)
B8 B9 B11 B10 -139.2(10)
B10 B9 B11 B6 40.0(10)
B4 B9 B11 B6 -64.6(14)
B5 B9 B11 B6 -0.3(14)
B8 B9 B11 B6 -99.2(12)
B10 B9 B11 B7 102.4(12)
B4 B9 B11 B7 -2.2(14)
B5 B9 B11 B7 62.0(13)
B8 B9 B11 B7 -36.8(10)
B10 B9 B11 B8 139.2(10)
B4 B9 B11 B8 34.6(9)
B5 B9 B11 B8 98.8(10)
B6 B7 B11 B10 -37.2(11)
C2 B7 B11 B10 5.4(15)
B8 B7 B11 B10 101.4(12)
B3 B7 B11 B10 62.6(14)
C2 B7 B11 B6 42.6(10)
B8 B7 B11 B6 138.6(11)
B3 B7 B11 B6 99.8(11)
B6 B7 B11 B9 -101.3(12)
C2 B7 B11 B9 -58.7(14)
B8 B7 B11 B9 37.3(10)
B3 B7 B11 B9 -1.5(14)
B6 B7 B11 B8 -138.6(11)
C2 B7 B11 B8 -96.0(11)
B3 B7 B11 B8 -38.8(9)
B4 B8 B11 B10 2.3(14)
B3 B8 B11 B10 -62.7(13)
B7 B8 B11 B10 -102.1(12)
B9 B8 B11 B10 36.9(10)
B4 B8 B11 B6 68.2(13)
B3 B8 B11 B6 3.2(14)
B7 B8 B11 B6 -36.2(10)
B9 B8 B11 B6 102.8(12)
B4 B8 B11 B9 -34.7(9)
B3 B8 B11 B9 -99.6(10)
B7 B8 B11 B9 -139.0(10)
B4 B8 B11 B7 104.4(10)
B3 B8 B11 B7 39.4(9)
B9 B8 B11 B7 139.0(10)
